data_4503490
loop_
_publ_author_name
'Liu, Yaru'
'Hou, Hongwei'
'Chen, Qianru'
'Fan, Yaoting'

_publ_section_title
;
 From Multifunctional Precursor to Novel Reaction Products:
 Oligimerization and Central Metal Ion Exchange Reaction of Ferrocenyl
 Carboxylate Complexes
;
_journal_issue 4
_journal_name_full 'Crystal Growth &amp; Design'
_journal_page_first 1435
_journal_paper_doi 10.1021/cg701221f
_journal_volume 8
_journal_year 2008
_chemical_formula_sum 'C52 H42 Fe2 N4 O7 Zn'
_chemical_formula_weight 1011.97
_chemical_name_systematic
; 
 ? 
;
_space_group_IT_number 5
_symmetry_cell_setting monoclinic
_symmetry_space_group_name_Hall 'C 2y'
_symmetry_space_group_name_H-M 'C 1 2 1'
_atom_sites_solution_hydrogens geom
_atom_sites_solution_primary direct
_atom_sites_solution_secondary difmap
_audit_creation_method SHELXL-97
_cell_angle_alpha 90.00
_cell_angle_beta 103.4830(10)
_cell_angle_gamma 90.00
_cell_formula_units_Z 4
_cell_length_a 32.685(3)
_cell_length_b 10.1589(11)
_cell_length_c 13.7180(14)
_cell_measurement_reflns_used 3193
_cell_measurement_temperature 293(2)
_cell_measurement_theta_max 21.40
_cell_measurement_theta_min 2.51
_cell_volume 4429.4(8)
_computing_cell_refinement 'Bruker SMART'
_computing_data_collection 'Bruker SMART'
_computing_data_reduction 'Bruker SAINT'
_computing_molecular_graphics 'Bruker SHELXTL'
_computing_publication_material 'Bruker SHELXTL'
_computing_structure_refinement 'SHELXL-97 (Sheldrick, 1997)'
_computing_structure_solution 'SHELXS-97 (Sheldrick, 1990)'
_diffrn_ambient_temperature 293(2)
_diffrn_measured_fraction_theta_full 0.999
_diffrn_measured_fraction_theta_max 0.999
_diffrn_measurement_device_type 'CCD area detector'
_diffrn_measurement_method 'phi and omega scans'
_diffrn_radiation_monochromator graphite
_diffrn_radiation_source 'fine-focus sealed tube'
_diffrn_radiation_type MoK\a
_diffrn_radiation_wavelength 0.71073
_diffrn_reflns_av_R_equivalents 0.0297
_diffrn_reflns_av_sigmaI/netI 0.0517
_diffrn_reflns_limit_h_max 38
_diffrn_reflns_limit_h_min -39
_diffrn_reflns_limit_k_max 12
_diffrn_reflns_limit_k_min -10
_diffrn_reflns_limit_l_max 16
_diffrn_reflns_limit_l_min -16
_diffrn_reflns_number 13571
_diffrn_reflns_theta_full 25.50
_diffrn_reflns_theta_max 25.50
_diffrn_reflns_theta_min 2.51
_exptl_absorpt_coefficient_mu 1.244
_exptl_absorpt_correction_T_max 0.8108
_exptl_absorpt_correction_T_min 0.6917
_exptl_absorpt_correction_type multi-scan
_exptl_absorpt_process_details sadabs
_exptl_crystal_colour red
_exptl_crystal_density_diffrn 1.517
_exptl_crystal_density_method 'not measured'
_exptl_crystal_description block
_exptl_crystal_F_000 2080
_exptl_crystal_size_max 0.32
_exptl_crystal_size_mid 0.24
_exptl_crystal_size_min 0.18
_refine_diff_density_max 0.599
_refine_diff_density_min -0.362
_refine_diff_density_rms 0.055
_refine_ls_abs_structure_details 'Flack H D (1983), Acta Cryst. A39, 876-881'
_refine_ls_abs_structure_Flack -0.026(13)
_refine_ls_extinction_method none
_refine_ls_goodness_of_fit_ref 1.042
_refine_ls_hydrogen_treatment constr
_refine_ls_matrix_type full
_refine_ls_number_parameters 589
_refine_ls_number_reflns 7550
_refine_ls_number_restraints 1
_refine_ls_restrained_S_all 1.042
_refine_ls_R_factor_all 0.0594
_refine_ls_R_factor_gt 0.0433
_refine_ls_shift/su_max 0.001
_refine_ls_shift/su_mean 0.000
_refine_ls_structure_factor_coef Fsqd
_refine_ls_weighting_details 'calc w=1/[\s^2^(Fo^2^)+(0.0399P)^2^+2.0258P] where P=(Fo^2^+2Fc^2^)/3'
_refine_ls_weighting_scheme calc
_refine_ls_wR_factor_gt 0.0880
_refine_ls_wR_factor_ref 0.0975
_reflns_number_gt 6078
_reflns_number_total 7550
_reflns_threshold_expression >2sigma(I)
_cod_data_source_file cg701221f-file001.cif
_cod_data_source_block a
_cod_depositor_comments
;
The following automatic conversions were performed:

'_symmetry_cell_setting' value 'Monoclinic' changed to 'monoclinic'
according to /home/saulius/struct/CIF-dictionaries/cif_core.dic
dictionary named 'cif_core.dic' version 2.4.1 from 2010-06-29.

Automatic conversion script
Id: cif_fix_values 1715 2011-07-08 13:25:40Z adriana 
;
_cod_original_sg_symbol_H-M C2
_cod_database_code 4503490

loop_
_symmetry_equiv_pos_as_xyz
'x, y, z'
'-x, y, -z'
'x+1/2, y+1/2, z'
'-x+1/2, y+1/2, -z'

loop_
_atom_site_label
_atom_site_type_symbol
_atom_site_fract_x
_atom_site_fract_y
_atom_site_fract_z
_atom_site_U_iso_or_equiv
_atom_site_adp_type
_atom_site_occupancy
_atom_site_symmetry_multiplicity
_atom_site_calc_flag
_atom_site_refinement_flags
Zn1 Zn -0.004178(15) 0.21597(6) 0.71074(4) 0.04467(15) Uani 1 1 d .
Fe1 Fe -0.19272(2) 0.38537(8) 0.88607(5) 0.05034(19) Uani 1 1 d .
Fe2 Fe 0.213514(19) 0.38716(8) 0.64910(5) 0.04948(19) Uani 1 1 d .
O1 O -0.06366(13) 0.4548(4) 0.6314(3) 0.0664(11) Uani 1 1 d .
O2 O -0.05002(9) 0.3081(3) 0.7557(2) 0.0426(8) Uani 1 1 d .
O3 O -0.10316(12) 0.7475(3) 0.8337(2) 0.0610(10) Uani 1 1 d .
O4 O 0.04570(10) 0.2891(3) 0.6716(2) 0.0498(8) Uani 1 1 d .
O5 O 0.04730(11) 0.4234(3) 0.8006(3) 0.0616(10) Uani 1 1 d .
O6 O 0.09959(12) 0.7114(4) 0.6202(3) 0.0672(10) Uani 1 1 d .
O7 O -0.03940(11) 0.2528(4) 0.5434(3) 0.0687(11) Uani 1 1 d .
H1W H -0.0319 0.2592 0.4898 0.103 Uiso 1 1 d R
H2W H -0.0460 0.3262 0.5624 0.103 Uiso 1 1 d R
N1 N -0.11392(12) 0.5982(4) 0.7078(3) 0.0448(10) Uani 1 1 d .
H1D H -0.1262 0.5859 0.6458 0.054 Uiso 1 1 calc R
N2 N 0.10643(12) 0.5796(4) 0.7560(3) 0.0444(10) Uani 1 1 d .
H2D H 0.1130 0.5759 0.8204 0.053 Uiso 1 1 calc R
N3 N 0.02327(11) 0.1274(4) 0.8524(3) 0.0369(9) Uani 1 1 d .
N4 N -0.01268(12) 0.0159(4) 0.6760(3) 0.0428(10) Uani 1 1 d .
C1 C -0.1933(2) 0.1926(7) 0.8448(7) 0.095(2) Uani 1 1 d .
H1 H -0.1695 0.1319 0.8640 0.114 Uiso 1 1 calc R
C2 C -0.2010(3) 0.2727(8) 0.7620(5) 0.093(2) Uani 1 1 d .
H2 H -0.1841 0.2767 0.7117 0.111 Uiso 1 1 calc R
C3 C -0.2374(3) 0.3464(8) 0.7607(7) 0.117(3) Uani 1 1 d .
H3 H -0.2510 0.4097 0.7094 0.140 Uiso 1 1 calc R
C4 C -0.2519(3) 0.3058(10) 0.8480(8) 0.126(3) Uani 1 1 d .
H4 H -0.2771 0.3366 0.8686 0.151 Uiso 1 1 calc R
C5 C -0.2223(3) 0.2137(11) 0.8973(8) 0.126(3) Uani 1 1 d .
H5 H -0.2231 0.1698 0.9605 0.151 Uiso 1 1 calc R
C6 C -0.14065(16) 0.4294(5) 0.9948(4) 0.0550(14) Uani 1 1 d .
H6 H -0.1213 0.3656 1.0349 0.066 Uiso 1 1 calc R
C7 C -0.17715(17) 0.4827(6) 1.0195(4) 0.0650(16) Uani 1 1 d .
H7A H -0.1873 0.4616 1.0795 0.078 Uiso 1 1 calc R
C8 C -0.19668(18) 0.5690(6) 0.9421(4) 0.0612(15) Uani 1 1 d .
H8 H -0.2227 0.6186 0.9392 0.073 Uiso 1 1 calc R
C9 C -0.17229(15) 0.5717(5) 0.8695(4) 0.0496(12) Uani 1 1 d .
H9 H -0.1786 0.6231 0.8073 0.059 Uiso 1 1 calc R
C10 C -0.13671(13) 0.4864(5) 0.9022(3) 0.0410(11) Uani 1 1 d .
C11 C -0.10564(13) 0.4461(5) 0.8482(3) 0.0404(11) Uani 1 1 d .
H11 H -0.0887 0.3773 0.8788 0.048 Uiso 1 1 calc R
C12 C -0.09639(13) 0.4869(4) 0.7644(3) 0.0384(11) Uani 1 1 d .
C13 C -0.06752(13) 0.4116(5) 0.7136(3) 0.0419(11) Uani 1 1 d .
C14 C -0.11286(13) 0.7246(5) 0.7442(3) 0.0416(10) Uani 1 1 d .
C15 C -0.12511(14) 0.8303(5) 0.6667(4) 0.0401(12) Uani 1 1 d .
C16 C -0.11797(16) 0.9601(5) 0.6980(4) 0.0519(14) Uani 1 1 d .
H16 H -0.1072 0.9776 0.7656 0.062 Uiso 1 1 calc R
C17 C -0.12639(18) 1.0633(6) 0.6316(5) 0.0686(16) Uani 1 1 d .
H17 H -0.1205 1.1493 0.6535 0.082 Uiso 1 1 calc R
C18 C -0.1435(2) 1.0375(6) 0.5332(5) 0.0771(19) Uani 1 1 d .
H18 H -0.1501 1.1068 0.4879 0.093 Uiso 1 1 calc R
C19 C -0.15115(18) 0.9120(6) 0.5004(4) 0.0701(17) Uani 1 1 d .
H19 H -0.1626 0.8964 0.4327 0.084 Uiso 1 1 calc R
C20 C -0.14214(16) 0.8059(5) 0.5667(4) 0.0549(14) Uani 1 1 d .
H20 H -0.1476 0.7201 0.5436 0.066 Uiso 1 1 calc R
C21 C 0.2170(2) 0.2599(10) 0.7644(8) 0.115(3) Uani 1 1 d .
H21 H 0.1941 0.2419 0.7978 0.138 Uiso 1 1 calc R
C22 C 0.2232(3) 0.1939(7) 0.6794(9) 0.137(5) Uani 1 1 d .
H22 H 0.2072 0.1194 0.6445 0.165 Uiso 1 1 calc R
C23 C 0.2606(3) 0.2538(9) 0.6593(6) 0.107(3) Uani 1 1 d .
H23 H 0.2745 0.2292 0.6058 0.129 Uiso 1 1 calc R
C24 C 0.27328(18) 0.3486(7) 0.7294(5) 0.0761(19) Uani 1 1 d .
H24 H 0.2976 0.4066 0.7331 0.091 Uiso 1 1 calc R
C25 C 0.2471(2) 0.3523(8) 0.7933(5) 0.090(2) Uani 1 1 d .
H25 H 0.2495 0.4124 0.8502 0.108 Uiso 1 1 calc R
C26 C 0.18458(14) 0.5640(5) 0.6526(4) 0.0467(12) Uani 1 1 d .
H26 H 0.1840 0.6144 0.7132 0.056 Uiso 1 1 calc R
C27 C 0.21569(16) 0.5745(5) 0.5961(4) 0.0541(13) Uani 1 1 d .
H27 H 0.2401 0.6333 0.6105 0.065 Uiso 1 1 calc R
C28 C 0.20532(16) 0.4844(6) 0.5161(4) 0.0619(15) Uani 1 1 d .
H28 H 0.2216 0.4695 0.4655 0.074 Uiso 1 1 calc R
C29 C 0.16780(15) 0.4176(5) 0.5211(3) 0.0486(13) Uani 1 1 d .
H29 H 0.1537 0.3494 0.4747 0.058 Uiso 1 1 calc R
C30 C 0.15413(14) 0.4672(5) 0.6068(3) 0.0413(11) Uani 1 1 d .
C31 C 0.11751(12) 0.4151(5) 0.6365(3) 0.0406(11) Uani 1 1 d .
H31 H 0.1071 0.3369 0.6050 0.049 Uiso 1 1 calc R
C32 C 0.09630(14) 0.4614(5) 0.7019(3) 0.0380(11) Uani 1 1 d .
C33 C 0.06051(13) 0.3876(5) 0.7269(3) 0.0433(10) Uani 1 1 d .
C34 C 0.10631(13) 0.7004(5) 0.7111(4) 0.0452(12) Uani 1 1 d .
C35 C 0.11697(15) 0.8171(5) 0.7780(4) 0.0453(12) Uani 1 1 d .
C36 C 0.10926(17) 0.9407(5) 0.7356(5) 0.0602(16) Uani 1 1 d .
H36 H 0.0967 0.9490 0.6677 0.072 Uiso 1 1 calc R
C37 C 0.12011(19) 1.0515(6) 0.7938(6) 0.0731(18) Uani 1 1 d .
H37 H 0.1142 1.1340 0.7647 0.088 Uiso 1 1 calc R
C38 C 0.13919(19) 1.0430(6) 0.8927(6) 0.079(2) Uani 1 1 d .
H38 H 0.1467 1.1190 0.9304 0.095 Uiso 1 1 calc R
C39 C 0.14746(18) 0.9203(6) 0.9371(5) 0.0744(19) Uani 1 1 d .
H39 H 0.1605 0.9137 1.0048 0.089 Uiso 1 1 calc R
C40 C 0.13607(16) 0.8063(5) 0.8797(4) 0.0581(14) Uani 1 1 d .
H40 H 0.1412 0.7238 0.9093 0.070 Uiso 1 1 calc R
C41 C -0.03074(16) -0.0380(6) 0.5870(4) 0.0583(15) Uani 1 1 d .
H41 H -0.0411 0.0165 0.5324 0.070 Uiso 1 1 calc R
C42 C -0.03427(18) -0.1744(6) 0.5749(5) 0.0640(17) Uani 1 1 d .
H42 H -0.0476 -0.2095 0.5130 0.077 Uiso 1 1 calc R
C43 C -0.01836(16) -0.2559(6) 0.6529(4) 0.0594(15) Uani 1 1 d .
H43 H -0.0201 -0.3466 0.6437 0.071 Uiso 1 1 calc R
C44 C 0.00091(14) -0.2034(5) 0.7482(4) 0.0462(13) Uani 1 1 d .
C45 C 0.01724(16) -0.2814(6) 0.8333(4) 0.0570(13) Uani 1 1 d .
H45 H 0.0154 -0.3726 0.8286 0.068 Uiso 1 1 calc R
C46 C 0.03525(17) -0.2252(5) 0.9203(4) 0.0552(14) Uani 1 1 d .
H46 H 0.0461 -0.2786 0.9754 0.066 Uiso 1 1 calc R
C47 C 0.03841(14) -0.0865(5) 0.9319(4) 0.0468(12) Uani 1 1 d .
C48 C 0.05548(16) -0.0222(5) 1.0223(4) 0.0564(14) Uani 1 1 d .
H48 H 0.0664 -0.0709 1.0799 0.068 Uiso 1 1 calc R
C49 C 0.05607(16) 0.1124(6) 1.0263(4) 0.0572(14) Uani 1 1 d .
H49 H 0.0672 0.1556 1.0864 0.069 Uiso 1 1 calc R
C50 C 0.03985(15) 0.1833(5) 0.9396(3) 0.0471(13) Uani 1 1 d .
H50 H 0.0407 0.2748 0.9430 0.057 Uiso 1 1 calc R
C51 C 0.02223(14) -0.0056(5) 0.8478(3) 0.0374(11) Uani 1 1 d .
C52 C 0.00293(13) -0.0658(5) 0.7544(3) 0.0395(11) Uani 1 1 d .

loop_
_atom_site_aniso_label
_atom_site_aniso_U_11
_atom_site_aniso_U_22
_atom_site_aniso_U_33
_atom_site_aniso_U_23
_atom_site_aniso_U_13
_atom_site_aniso_U_12
Zn1 0.0409(3) 0.0395(3) 0.0577(3) 0.0037(3) 0.0199(2) 0.0036(3)
Fe1 0.0491(4) 0.0480(4) 0.0555(4) -0.0041(4) 0.0153(3) -0.0070(4)
Fe2 0.0381(3) 0.0427(4) 0.0673(5) -0.0005(4) 0.0116(3) 0.0021(4)
O1 0.104(3) 0.051(2) 0.056(2) 0.0132(19) 0.043(2) 0.019(2)
O2 0.0439(18) 0.036(2) 0.0508(19) 0.0090(15) 0.0177(15) 0.0087(15)
O3 0.091(3) 0.040(2) 0.046(2) -0.0024(17) 0.0039(19) -0.015(2)
O4 0.053(2) 0.047(2) 0.050(2) 0.0031(17) 0.0119(16) -0.0152(17)
O5 0.077(2) 0.038(2) 0.082(3) 0.0005(18) 0.043(2) -0.0004(17)
O6 0.094(3) 0.049(2) 0.051(2) 0.011(2) 0.0021(19) 0.008(2)
O7 0.071(2) 0.077(3) 0.056(2) 0.007(2) 0.0077(18) 0.021(2)
N1 0.057(2) 0.038(3) 0.035(2) 0.0013(19) 0.0016(19) 0.007(2)
N2 0.057(2) 0.033(2) 0.044(2) 0.0040(19) 0.0141(19) 0.000(2)
N3 0.040(2) 0.028(2) 0.045(2) -0.0005(18) 0.0123(18) -0.0010(17)
N4 0.038(2) 0.047(3) 0.046(2) -0.006(2) 0.0149(19) -0.0034(19)
C1 0.088(5) 0.055(5) 0.136(7) -0.017(5) 0.015(5) -0.009(4)
C2 0.120(7) 0.087(6) 0.072(5) -0.035(4) 0.023(4) -0.034(5)
C3 0.105(6) 0.078(6) 0.127(7) -0.007(5) -0.054(5) 0.009(5)
C4 0.081(4) 0.139(7) 0.169(7) -0.083(6) 0.049(5) -0.063(4)
C5 0.081(4) 0.139(7) 0.169(7) -0.083(6) 0.049(5) -0.063(4)
C6 0.058(3) 0.061(4) 0.046(3) -0.004(3) 0.013(2) -0.007(3)
C7 0.065(4) 0.080(4) 0.059(4) -0.019(3) 0.032(3) -0.015(3)
C8 0.060(3) 0.055(4) 0.076(4) -0.012(3) 0.030(3) 0.004(3)
C9 0.047(3) 0.042(3) 0.063(3) -0.001(3) 0.019(3) 0.004(2)
C10 0.037(2) 0.042(3) 0.045(3) -0.001(2) 0.013(2) -0.001(2)
C11 0.041(3) 0.032(3) 0.047(3) 0.003(2) 0.009(2) 0.003(2)
C12 0.041(2) 0.030(3) 0.043(3) 0.000(2) 0.007(2) 0.003(2)
C13 0.042(2) 0.037(3) 0.048(3) 0.000(2) 0.011(2) -0.006(2)
C14 0.045(2) 0.037(3) 0.041(3) 0.000(3) 0.008(2) -0.006(3)
C15 0.041(3) 0.032(3) 0.048(3) 0.003(2) 0.012(2) 0.007(2)
C16 0.055(3) 0.042(3) 0.054(3) -0.005(3) 0.004(3) -0.001(3)
C17 0.090(4) 0.028(3) 0.082(4) 0.004(3) 0.008(4) -0.004(3)
C18 0.100(5) 0.046(4) 0.078(5) 0.020(3) 0.006(4) 0.011(3)
C19 0.093(4) 0.051(4) 0.053(3) 0.011(3) -0.010(3) 0.007(3)
C20 0.068(3) 0.039(3) 0.051(3) 0.000(3) 0.001(3) 0.002(3)
C21 0.060(4) 0.115(8) 0.157(8) 0.077(7) -0.001(5) 0.002(5)
C22 0.129(8) 0.032(5) 0.190(10) 0.006(5) -0.089(8) 0.005(4)
C23 0.094(5) 0.108(7) 0.109(6) -0.030(5) 0.003(5) 0.059(5)
C24 0.049(3) 0.073(5) 0.104(5) 0.001(4) 0.014(3) 0.005(3)
C25 0.062(4) 0.120(7) 0.084(5) 0.017(5) 0.007(4) 0.024(4)
C26 0.045(3) 0.037(3) 0.061(3) -0.007(2) 0.016(2) -0.003(2)
C27 0.049(3) 0.048(3) 0.069(4) 0.008(3) 0.021(3) -0.007(3)
C28 0.056(3) 0.073(4) 0.064(4) 0.005(3) 0.030(3) -0.007(3)
C29 0.057(3) 0.044(4) 0.045(3) -0.005(2) 0.012(2) -0.007(2)
C30 0.040(2) 0.034(3) 0.047(3) 0.001(2) 0.005(2) 0.001(2)
C31 0.033(2) 0.038(3) 0.047(3) 0.002(2) 0.001(2) 0.002(2)
C32 0.041(2) 0.033(3) 0.038(3) 0.001(2) 0.003(2) -0.003(2)
C33 0.043(2) 0.032(3) 0.053(3) 0.013(3) 0.008(2) 0.009(2)
C34 0.036(2) 0.039(3) 0.061(3) 0.006(3) 0.012(2) 0.002(2)
C35 0.040(3) 0.030(3) 0.066(3) 0.003(2) 0.012(2) 0.001(2)
C36 0.054(3) 0.043(4) 0.086(4) 0.010(3) 0.023(3) 0.004(3)
C37 0.071(4) 0.033(4) 0.120(6) -0.002(4) 0.031(4) -0.002(3)
C38 0.062(4) 0.043(4) 0.130(6) -0.021(4) 0.018(4) -0.012(3)
C39 0.072(4) 0.058(5) 0.088(4) -0.025(4) 0.008(3) -0.004(3)
C40 0.063(3) 0.037(3) 0.073(4) -0.003(3) 0.013(3) 0.005(3)
C41 0.051(3) 0.077(5) 0.048(3) -0.011(3) 0.015(3) -0.005(3)
C42 0.059(4) 0.068(4) 0.067(4) -0.034(3) 0.019(3) -0.021(3)
C43 0.057(3) 0.049(4) 0.079(4) -0.022(3) 0.030(3) -0.015(3)
C44 0.039(3) 0.043(3) 0.062(3) -0.015(3) 0.022(3) -0.008(2)
C45 0.062(3) 0.031(3) 0.087(4) 0.002(4) 0.035(3) 0.004(3)
C46 0.058(3) 0.038(3) 0.074(4) 0.011(3) 0.025(3) 0.012(3)
C47 0.049(3) 0.040(3) 0.052(3) -0.001(2) 0.012(2) 0.005(2)
C48 0.070(4) 0.048(4) 0.046(3) 0.007(3) 0.005(3) 0.002(3)
C49 0.063(3) 0.051(4) 0.051(3) -0.011(3) -0.001(3) -0.004(3)
C50 0.058(3) 0.035(3) 0.049(3) -0.006(2) 0.013(2) 0.001(2)
C51 0.038(2) 0.032(3) 0.046(3) -0.002(2) 0.018(2) 0.001(2)
C52 0.036(2) 0.039(3) 0.047(3) -0.005(2) 0.018(2) -0.001(2)

loop_
_atom_type_symbol
_atom_type_description
_atom_type_scat_dispersion_real
_atom_type_scat_dispersion_imag
_atom_type_scat_source
C C 0.0033 0.0016 'International Tables Vol C Tables 4.2.6.8 and 6.1.1.4'
H H 0.0000 0.0000 'International Tables Vol C Tables 4.2.6.8 and 6.1.1.4'
N N 0.0061 0.0033 'International Tables Vol C Tables 4.2.6.8 and 6.1.1.4'
O O 0.0106 0.0060 'International Tables Vol C Tables 4.2.6.8 and 6.1.1.4'
Fe Fe 0.3463 0.8444 'International Tables Vol C Tables 4.2.6.8 and 6.1.1.4'
Zn Zn 0.2839 1.4301 'International Tables Vol C Tables 4.2.6.8 and 6.1.1.4'

loop_
_geom_angle_atom_site_label_1
_geom_angle_atom_site_label_2
_geom_angle_atom_site_label_3
_geom_angle
O4 Zn1 O2 129.66(14)
O4 Zn1 N4 112.17(14)
O2 Zn1 N4 117.36(14)
O4 Zn1 N3 101.96(13)
O2 Zn1 N3 95.92(13)
N4 Zn1 N3 78.68(15)
O4 Zn1 O7 85.50(13)
O2 Zn1 O7 89.72(13)
N4 Zn1 O7 85.60(15)
N3 Zn1 O7 164.18(15)
C5 Fe1 C3 68.4(4)
C5 Fe1 C2 66.5(3)
C3 Fe1 C2 40.7(3)
C5 Fe1 C6 117.9(4)
C3 Fe1 C6 169.5(4)
C2 Fe1 C6 131.9(3)
C5 Fe1 C1 38.4(3)
C3 Fe1 C1 67.5(3)
C2 Fe1 C1 39.6(3)
C6 Fe1 C1 111.6(3)
C5 Fe1 C7 112.0(3)
C3 Fe1 C7 147.1(3)
C2 Fe1 C7 171.8(3)
C6 Fe1 C7 40.9(2)
C1 Fe1 C7 134.4(3)
C5 Fe1 C8 133.7(3)
C3 Fe1 C8 113.9(3)
C2 Fe1 C8 146.3(3)
C6 Fe1 C8 68.7(2)
C1 Fe1 C8 171.7(3)
C7 Fe1 C8 40.5(2)
C5 Fe1 C9 170.8(3)
C3 Fe1 C9 106.1(3)
C2 Fe1 C9 114.6(3)
C6 Fe1 C9 68.8(2)
C1 Fe1 C9 147.6(3)
C7 Fe1 C9 68.3(2)
C8 Fe1 C9 40.7(2)
C5 Fe1 C4 40.3(4)
C3 Fe1 C4 41.7(3)
C2 Fe1 C4 68.2(3)
C6 Fe1 C4 148.5(3)
C1 Fe1 C4 66.6(3)
C7 Fe1 C4 116.3(3)
C8 Fe1 C4 108.6(3)
C9 Fe1 C4 130.7(4)
C5 Fe1 C10 148.2(3)
C3 Fe1 C10 129.5(3)
C2 Fe1 C10 108.2(3)
C6 Fe1 C10 40.81(18)
C1 Fe1 C10 117.3(3)
C7 Fe1 C10 68.5(2)
C8 Fe1 C10 68.7(2)
C9 Fe1 C10 40.95(18)
C4 Fe1 C10 169.8(4)
C22 Fe2 C21 40.6(3)
C22 Fe2 C23 41.9(4)
C21 Fe2 C23 67.5(4)
C22 Fe2 C28 129.6(4)
C21 Fe2 C28 168.7(4)
C23 Fe2 C28 108.9(3)
C22 Fe2 C26 155.0(4)
C21 Fe2 C26 119.1(4)
C23 Fe2 C26 159.4(3)
C28 Fe2 C26 68.2(2)
C22 Fe2 C27 164.3(4)
C21 Fe2 C27 150.7(4)
C23 Fe2 C27 123.8(3)
C28 Fe2 C27 40.4(2)
C26 Fe2 C27 40.69(19)
C22 Fe2 C24 67.5(3)
C21 Fe2 C24 65.5(3)
C23 Fe2 C24 38.8(3)
C28 Fe2 C24 119.0(2)
C26 Fe2 C24 123.2(2)
C27 Fe2 C24 105.2(2)
C22 Fe2 C29 111.9(3)
C21 Fe2 C29 131.5(3)
C23 Fe2 C29 123.4(3)
C28 Fe2 C29 40.60(19)
C26 Fe2 C29 68.7(2)
C27 Fe2 C29 68.5(2)
C24 Fe2 C29 155.0(2)
C22 Fe2 C30 122.4(3)
C21 Fe2 C30 110.5(3)
C23 Fe2 C30 158.8(3)
C28 Fe2 C30 68.7(2)
C26 Fe2 C30 41.02(18)
C27 Fe2 C30 68.95(19)
C24 Fe2 C30 161.3(2)
C29 Fe2 C30 41.13(18)
C22 Fe2 C25 67.1(3)
C21 Fe2 C25 38.6(3)
C23 Fe2 C25 66.0(3)
C28 Fe2 C25 151.0(3)
C26 Fe2 C25 106.0(3)
C27 Fe2 C25 116.6(3)
C24 Fe2 C25 38.8(2)
C29 Fe2 C25 166.0(2)
C30 Fe2 C25 126.5(2)
C13 O2 Zn1 122.9(3)
C33 O4 Zn1 110.7(3)
Zn1 O7 H1W 134.5
Zn1 O7 H2W 86.6
H1W O7 H2W 111.0
C14 N1 C12 125.0(4)
C14 N1 H1D 117.5
C12 N1 H1D 117.5
C34 N2 C32 123.3(4)
C34 N2 H2D 118.3
C32 N2 H2D 118.3
C50 N3 C51 118.1(4)
C50 N3 Zn1 129.7(3)
C51 N3 Zn1 112.2(3)
C41 N4 C52 118.3(5)
C41 N4 Zn1 127.7(4)
C52 N4 Zn1 114.0(3)
C5 C1 C2 109.7(9)
C5 C1 Fe1 70.0(5)
C2 C1 Fe1 69.4(4)
C5 C1 H1 125.1
C2 C1 H1 125.1
Fe1 C1 H1 125.1
C1 C2 C3 108.4(7)
C1 C2 Fe1 71.0(4)
C3 C2 Fe1 69.7(4)
C1 C2 H2 125.8
C3 C2 H2 125.8
Fe1 C2 H2 125.8
C2 C3 C4 106.2(8)
C2 C3 Fe1 69.5(4)
C4 C3 Fe1 70.3(4)
C2 C3 H3 126.9
C4 C3 H3 126.9
Fe1 C3 H3 126.9
C3 C4 C5 105.4(8)
C3 C4 Fe1 68.0(4)
C5 C4 Fe1 68.6(5)
C3 C4 H4 127.3
C5 C4 H4 127.3
Fe1 C4 H4 127.3
C1 C5 C4 110.2(11)
C1 C5 Fe1 71.6(5)
C4 C5 Fe1 71.1(6)
C1 C5 H5 124.9
C4 C5 H5 124.9
Fe1 C5 H5 124.9
C10 C6 C7 108.2(5)
C10 C6 Fe1 70.8(3)
C7 C6 Fe1 69.7(3)
C10 C6 H6 125.9
C7 C6 H6 125.9
Fe1 C6 H6 125.9
C8 C7 C6 108.4(5)
C8 C7 Fe1 69.6(3)
C6 C7 Fe1 69.4(3)
C8 C7 H7A 125.8
C6 C7 H7A 125.8
Fe1 C7 H7A 125.8
C7 C8 C9 108.2(5)
C7 C8 Fe1 69.9(3)
C9 C8 Fe1 69.8(3)
C7 C8 H8 125.9
C9 C8 H8 125.9
Fe1 C8 H8 125.9
C8 C9 C10 108.5(5)
C8 C9 Fe1 69.5(3)
C10 C9 Fe1 70.6(3)
C8 C9 H9 125.8
C10 C9 H9 125.8
Fe1 C9 H9 125.8
C6 C10 C9 106.8(4)
C6 C10 C11 124.0(4)
C9 C10 C11 128.6(4)
C6 C10 Fe1 68.4(3)
C9 C10 Fe1 68.5(3)
C11 C10 Fe1 121.0(3)
C12 C11 C10 133.3(4)
C12 C11 H11 113.3
C10 C11 H11 113.3
C11 C12 N1 125.6(4)
C11 C12 C13 122.6(4)
N1 C12 C13 111.7(4)
O1 C13 O2 125.0(4)
O1 C13 C12 116.6(4)
O2 C13 C12 118.4(4)
O3 C14 N1 121.6(4)
O3 C14 C15 122.9(5)
N1 C14 C15 115.5(4)
C20 C15 C16 118.6(5)
C20 C15 C14 123.9(5)
C16 C15 C14 117.6(4)
C17 C16 C15 121.8(5)
C17 C16 H16 119.1
C15 C16 H16 119.1
C18 C17 C16 118.9(5)
C18 C17 H17 120.6
C16 C17 H17 120.6
C17 C18 C19 120.8(5)
C17 C18 H18 119.6
C19 C18 H18 119.6
C18 C19 C20 121.0(5)
C18 C19 H19 119.5
C20 C19 H19 119.5
C15 C20 C19 119.0(5)
C15 C20 H20 120.5
C19 C20 H20 120.5
C25 C21 C22 109.9(8)
C25 C21 Fe2 71.9(4)
C22 C21 Fe2 69.4(5)
C25 C21 H21 125.1
C22 C21 H21 125.1
Fe2 C21 H21 125.1
C21 C22 C23 104.5(7)
C21 C22 Fe2 70.0(5)
C23 C22 Fe2 69.6(4)
C21 C22 H22 127.7
C23 C22 H22 127.7
Fe2 C22 H22 127.7
C24 C23 C22 107.1(7)
C24 C23 Fe2 71.1(4)
C22 C23 Fe2 68.5(4)
C24 C23 H23 126.4
C22 C23 H23 126.4
Fe2 C23 H23 126.4
C23 C24 C25 110.1(7)
C23 C24 Fe2 70.1(4)
C25 C24 Fe2 71.1(4)
C23 C24 H24 125.0
C25 C24 H24 125.0
Fe2 C24 H24 125.0
C21 C25 C24 108.4(8)
C21 C25 Fe2 69.4(4)
C24 C25 Fe2 70.1(4)
C21 C25 H25 125.8
C24 C25 H25 125.8
Fe2 C25 H25 125.8
C27 C26 C30 109.0(5)
C27 C26 Fe2 70.0(3)
C30 C26 Fe2 70.3(3)
C27 C26 H26 125.5
C30 C26 H26 125.5
Fe2 C26 H26 125.5
C28 C27 C26 107.7(4)
C28 C27 Fe2 69.5(3)
C26 C27 Fe2 69.3(3)
C28 C27 H27 126.2
C26 C27 H27 126.2
Fe2 C27 H27 126.2
C27 C28 C29 109.1(5)
C27 C28 Fe2 70.1(3)
C29 C28 Fe2 70.1(3)
C27 C28 H28 125.4
C29 C28 H28 125.4
Fe2 C28 H28 125.4
C28 C29 C30 108.0(4)
C28 C29 Fe2 69.3(3)
C30 C29 Fe2 69.9(3)
C28 C29 H29 126.0
C30 C29 H29 126.0
Fe2 C29 H29 126.0
C26 C30 C29 106.3(4)
C26 C30 C31 131.4(4)
C29 C30 C31 122.2(4)
C26 C30 Fe2 68.6(3)
C29 C30 Fe2 69.0(3)
C31 C30 Fe2 124.2(3)
C32 C31 C30 130.4(4)
C32 C31 H31 114.8
C30 C31 H31 114.8
C31 C32 N2 123.8(4)
C31 C32 C33 122.1(4)
N2 C32 C33 114.0(4)
O5 C33 O4 123.8(4)
O5 C33 C32 118.6(5)
O4 C33 C32 117.6(4)
O6 C34 N2 121.4(5)
O6 C34 C35 121.2(5)
N2 C34 C35 117.3(4)
C36 C35 C40 119.2(5)
C36 C35 C34 118.0(5)
C40 C35 C34 122.7(5)
C37 C36 C35 120.1(6)
C37 C36 H36 120.0
C35 C36 H36 120.0
C38 C37 C36 121.6(6)
C38 C37 H37 119.2
C36 C37 H37 119.2
C37 C38 C39 119.6(6)
C37 C38 H38 120.2
C39 C38 H38 120.2
C38 C39 C40 119.8(6)
C38 C39 H39 120.1
C40 C39 H39 120.1
C35 C40 C39 119.7(5)
C35 C40 H40 120.1
C39 C40 H40 120.1
N4 C41 C42 121.3(6)
N4 C41 H41 119.3
C42 C41 H41 119.3
C43 C42 C41 120.3(6)
C43 C42 H42 119.8
C41 C42 H42 119.8
C42 C43 C44 120.3(5)
C42 C43 H43 119.8
C44 C43 H43 119.8
C52 C44 C45 120.5(5)
C52 C44 C43 115.9(5)
C45 C44 C43 123.7(6)
C46 C45 C44 120.3(6)
C46 C45 H45 119.8
C44 C45 H45 119.8
C45 C46 C47 122.1(5)
C45 C46 H46 118.9
C47 C46 H46 118.9
C48 C47 C51 116.6(5)
C48 C47 C46 124.5(5)
C51 C47 C46 118.8(5)
C49 C48 C47 120.1(5)
C49 C48 H48 119.9
C47 C48 H48 119.9
C48 C49 C50 119.1(5)
C48 C49 H49 120.5
C50 C49 H49 120.5
N3 C50 C49 123.2(5)
N3 C50 H50 118.4
C49 C50 H50 118.4
N3 C51 C47 122.8(4)
N3 C51 C52 118.1(4)
C47 C51 C52 119.1(4)
N4 C52 C44 123.8(5)
N4 C52 C51 117.0(4)
C44 C52 C51 119.1(5)

loop_
_geom_bond_atom_site_label_1
_geom_bond_atom_site_label_2
_geom_bond_distance
Zn1 O4 1.977(3)
Zn1 O2 1.983(3)
Zn1 N4 2.091(4)
Zn1 N3 2.139(4)
Zn1 O7 2.346(3)
Fe1 C5 2.017(9)
Fe1 C3 2.019(7)
Fe1 C2 2.016(6)
Fe1 C6 2.034(5)
Fe1 C1 2.037(7)
Fe1 C7 2.038(5)
Fe1 C8 2.034(6)
Fe1 C9 2.038(5)
Fe1 C4 2.050(7)
Fe1 C10 2.065(4)
Fe2 C22 2.017(7)
Fe2 C21 2.025(8)
Fe2 C23 2.032(6)
Fe2 C28 2.036(5)
Fe2 C26 2.036(5)
Fe2 C27 2.044(5)
Fe2 C24 2.044(6)
Fe2 C29 2.047(5)
Fe2 C30 2.059(4)
Fe2 C25 2.056(7)
O1 C13 1.244(5)
O2 C13 1.270(5)
O3 C14 1.216(5)
O4 C33 1.281(6)
O5 C33 1.242(5)
O6 C34 1.220(5)
O7 H1W 0.8295
O7 H2W 0.8345
N1 C14 1.375(6)
N1 C12 1.416(5)
N1 H1D 0.8600
N2 C34 1.373(6)
N2 C32 1.410(6)
N2 H2D 0.8600
N3 C50 1.321(6)
N3 C51 1.353(6)
N4 C41 1.343(6)
N4 C52 1.360(6)
C1 C5 1.333(10)
C1 C2 1.372(10)
C1 H1 0.9800
C2 C3 1.404(10)
C2 H2 0.9800
C3 C4 1.448(12)
C3 H3 0.9800
C4 C5 1.402(14)
C4 H4 0.9800
C5 H5 0.9800
C6 C10 1.430(7)
C6 C7 1.421(7)
C6 H6 0.9800
C7 C8 1.410(8)
C7 H7A 0.9800
C8 C9 1.414(7)
C8 H8 0.9800
C9 C10 1.435(6)
C9 H9 0.9800
C10 C11 1.449(6)
C11 C12 1.321(6)
C11 H11 0.9300
C12 C13 1.505(6)
C14 C15 1.498(6)
C15 C20 1.377(7)
C15 C16 1.390(6)
C16 C17 1.374(7)
C16 H16 0.9300
C17 C18 1.361(8)
C17 H17 0.9300
C18 C19 1.355(8)
C18 H18 0.9300
C19 C20 1.397(7)
C19 H19 0.9300
C20 H20 0.9300
C21 C25 1.350(11)
C21 C22 1.401(12)
C21 H21 0.9800
C22 C23 1.449(12)
C22 H22 0.9800
C23 C24 1.356(9)
C23 H23 0.9800
C24 C25 1.362(8)
C24 H24 0.9800
C25 H25 0.9800
C26 C27 1.419(6)
C26 C30 1.435(6)
C26 H26 0.9800
C27 C28 1.408(7)
C27 H27 0.9800
C28 C29 1.417(7)
C28 H28 0.9800
C29 C30 1.442(6)
C29 H29 0.9800
C30 C31 1.451(6)
C31 C32 1.341(6)
C31 H31 0.9300
C32 C33 1.495(6)
C34 C35 1.489(7)
C35 C36 1.382(7)
C35 C40 1.393(7)
C36 C37 1.378(8)
C36 H36 0.9300
C37 C38 1.357(9)
C37 H37 0.9300
C38 C39 1.385(8)
C38 H38 0.9300
C39 C40 1.402(7)
C39 H39 0.9300
C40 H40 0.9300
C41 C42 1.396(7)
C41 H41 0.9300
C42 C43 1.357(8)
C42 H42 0.9300
C43 C44 1.416(7)
C43 H43 0.9300
C44 C52 1.402(7)
C44 C45 1.408(7)
C45 C46 1.331(7)
C45 H45 0.9300
C46 C47 1.419(7)
C46 H46 0.9300
C47 C48 1.398(7)
C47 C51 1.414(6)
C48 C49 1.368(7)
C48 H48 0.9300
C49 C50 1.386(7)
C49 H49 0.9300
C50 H50 0.9300
C51 C52 1.427(6)

loop_
_geom_hbond_atom_site_label_D
_geom_hbond_atom_site_label_H
_geom_hbond_atom_site_label_A
_geom_hbond_distance_DH
_geom_hbond_distance_HA
_geom_hbond_distance_DA
_geom_hbond_angle_DHA
_geom_hbond_site_symmetry_A
O7 H1W O4 0.83 2.17 2.931(5) 151.5 2_556
O7 H1W O7 0.83 2.48 3.079(7) 130.2 2_556
O7 H2W O1 0.83 1.79 2.596(5) 163.4 .

loop_
_geom_torsion_atom_site_label_1
_geom_torsion_atom_site_label_2
_geom_torsion_atom_site_label_3
_geom_torsion_atom_site_label_4
_geom_torsion
O4 Zn1 O2 C13 43.6(4)
N4 Zn1 O2 C13 -125.2(3)
N3 Zn1 O2 C13 154.5(3)
O7 Zn1 O2 C13 -40.3(3)
O2 Zn1 O4 C33 37.6(3)
N4 Zn1 O4 C33 -153.1(3)
N3 Zn1 O4 C33 -70.6(3)
O7 Zn1 O4 C33 123.5(3)
O4 Zn1 N3 C50 71.6(4)
O2 Zn1 N3 C50 -61.1(4)
N4 Zn1 N3 C50 -177.9(4)
O7 Zn1 N3 C50 -171.4(4)
O4 Zn1 N3 C51 -109.2(3)
O2 Zn1 N3 C51 118.1(3)
N4 Zn1 N3 C51 1.3(3)
O7 Zn1 N3 C51 7.8(7)
O4 Zn1 N4 C41 -81.5(4)
O2 Zn1 N4 C41 89.2(4)
N3 Zn1 N4 C41 -179.9(4)
O7 Zn1 N4 C41 1.8(4)
O4 Zn1 N4 C52 97.5(3)
O2 Zn1 N4 C52 -91.8(3)
N3 Zn1 N4 C52 -1.0(3)
O7 Zn1 N4 C52 -179.2(3)
C3 Fe1 C1 C5 -83.2(7)
C2 Fe1 C1 C5 -121.4(8)
C6 Fe1 C1 C5 108.1(6)
C7 Fe1 C1 C5 66.9(7)
C8 Fe1 C1 C5 18(2)
C9 Fe1 C1 C5 -167.8(6)
C4 Fe1 C1 C5 -37.7(6)
C10 Fe1 C1 C5 152.8(6)
C5 Fe1 C1 C2 121.4(8)
C3 Fe1 C1 C2 38.2(5)
C6 Fe1 C1 C2 -130.5(5)
C7 Fe1 C1 C2 -171.8(4)
C8 Fe1 C1 C2 139.2(19)
C9 Fe1 C1 C2 -46.5(7)
C4 Fe1 C1 C2 83.6(5)
C10 Fe1 C1 C2 -85.9(5)
C5 C1 C2 C3 -1.5(9)
Fe1 C1 C2 C3 -60.0(5)
C5 C1 C2 Fe1 58.5(6)
C5 Fe1 C2 C1 -35.3(5)
C3 Fe1 C2 C1 -118.9(7)
C6 Fe1 C2 C1 71.9(6)
C7 Fe1 C2 C1 46(2)
C8 Fe1 C2 C1 -170.2(4)
C9 Fe1 C2 C1 154.7(4)
C4 Fe1 C2 C1 -79.1(5)
C10 Fe1 C2 C1 111.1(5)
C5 Fe1 C2 C3 83.6(6)
C6 Fe1 C2 C3 -169.2(5)
C1 Fe1 C2 C3 118.9(7)
C7 Fe1 C2 C3 164.9(19)
C8 Fe1 C2 C3 -51.3(7)
C9 Fe1 C2 C3 -86.4(5)
C4 Fe1 C2 C3 39.8(5)
C10 Fe1 C2 C3 -130.0(5)
C1 C2 C3 C4 -0.4(8)
Fe1 C2 C3 C4 -61.1(5)
C1 C2 C3 Fe1 60.8(5)
C5 Fe1 C3 C2 -78.7(5)
C6 Fe1 C3 C2 49.6(17)
C1 Fe1 C3 C2 -37.1(5)
C7 Fe1 C3 C2 -176.1(5)
C8 Fe1 C3 C2 151.7(5)
C9 Fe1 C3 C2 109.1(5)
C4 Fe1 C3 C2 -116.7(7)
C10 Fe1 C3 C2 70.4(6)
C5 Fe1 C3 C4 38.0(5)
C2 Fe1 C3 C4 116.7(7)
C6 Fe1 C3 C4 166.3(14)
C1 Fe1 C3 C4 79.6(5)
C7 Fe1 C3 C4 -59.4(8)
C8 Fe1 C3 C4 -91.5(6)
C9 Fe1 C3 C4 -134.2(5)
C10 Fe1 C3 C4 -172.9(5)
C2 C3 C4 C5 2.0(8)
Fe1 C3 C4 C5 -58.7(5)
C2 C3 C4 Fe1 60.6(5)
C5 Fe1 C4 C3 -117.8(8)
C2 Fe1 C4 C3 -38.9(5)
C6 Fe1 C4 C3 -175.3(5)
C1 Fe1 C4 C3 -81.9(5)
C7 Fe1 C4 C3 148.6(5)
C8 Fe1 C4 C3 105.3(5)
C9 Fe1 C4 C3 65.4(6)
C10 Fe1 C4 C3 32.6(19)
C3 Fe1 C4 C5 117.8(8)
C2 Fe1 C4 C5 78.9(6)
C6 Fe1 C4 C5 -57.5(9)
C1 Fe1 C4 C5 35.9(5)
C7 Fe1 C4 C5 -93.6(6)
C8 Fe1 C4 C5 -136.9(5)
C9 Fe1 C4 C5 -176.8(5)
C10 Fe1 C4 C5 150.4(14)
C2 C1 C5 C4 2.8(10)
Fe1 C1 C5 C4 60.9(6)
C2 C1 C5 Fe1 -58.1(5)
C3 C4 C5 C1 -2.9(9)
Fe1 C4 C5 C1 -61.2(6)
C3 C4 C5 Fe1 58.3(5)
C3 Fe1 C5 C1 80.6(6)
C2 Fe1 C5 C1 36.4(5)
C6 Fe1 C5 C1 -90.1(6)
C7 Fe1 C5 C1 -134.9(5)
C8 Fe1 C5 C1 -176.5(5)
C9 Fe1 C5 C1 135.1(17)
C4 Fe1 C5 C1 119.9(9)
C10 Fe1 C5 C1 -50.6(9)
C3 Fe1 C5 C4 -39.3(6)
C2 Fe1 C5 C4 -83.5(6)
C6 Fe1 C5 C4 150.1(5)
C1 Fe1 C5 C4 -119.9(9)
C7 Fe1 C5 C4 105.2(6)
C8 Fe1 C5 C4 63.6(8)
C9 Fe1 C5 C4 15(2)
C10 Fe1 C5 C4 -170.4(5)
C5 Fe1 C6 C10 149.2(4)
C3 Fe1 C6 C10 24.8(17)
C2 Fe1 C6 C10 66.7(5)
C1 Fe1 C6 C10 107.3(4)
C7 Fe1 C6 C10 -118.8(5)
C8 Fe1 C6 C10 -81.6(3)
C9 Fe1 C6 C10 -37.8(3)
C4 Fe1 C6 C10 -172.7(6)
C5 Fe1 C6 C7 -92.1(4)
C3 Fe1 C6 C7 143.5(15)
C2 Fe1 C6 C7 -174.6(5)
C1 Fe1 C6 C7 -133.9(4)
C8 Fe1 C6 C7 37.2(3)
C9 Fe1 C6 C7 80.9(4)
C4 Fe1 C6 C7 -53.9(7)
C10 Fe1 C6 C7 118.8(5)
C10 C6 C7 C8 1.8(6)
Fe1 C6 C7 C8 -58.8(4)
C10 C6 C7 Fe1 60.6(4)
C5 Fe1 C7 C8 -132.3(4)
C3 Fe1 C7 C8 -48.5(7)
C2 Fe1 C7 C8 150(2)
C6 Fe1 C7 C8 119.9(5)
C1 Fe1 C7 C8 -170.4(4)
C9 Fe1 C7 C8 37.7(3)
C4 Fe1 C7 C8 -88.2(5)
C10 Fe1 C7 C8 81.9(3)
C5 Fe1 C7 C6 107.7(4)
C3 Fe1 C7 C6 -168.5(6)
C2 Fe1 C7 C6 30(2)
C1 Fe1 C7 C6 69.7(5)
C8 Fe1 C7 C6 -119.9(5)
C9 Fe1 C7 C6 -82.2(3)
C4 Fe1 C7 C6 151.9(5)
C10 Fe1 C7 C6 -38.0(3)
C6 C7 C8 C9 -0.8(7)
Fe1 C7 C8 C9 -59.6(4)
C6 C7 C8 Fe1 58.7(4)
C5 Fe1 C8 C7 71.3(6)
C3 Fe1 C8 C7 153.6(4)
C2 Fe1 C8 C7 -172.6(5)
C6 Fe1 C8 C7 -37.5(3)
C1 Fe1 C8 C7 56(2)
C9 Fe1 C8 C7 -119.2(5)
C4 Fe1 C8 C7 109.1(5)
C10 Fe1 C8 C7 -81.4(3)
C5 Fe1 C8 C9 -169.4(5)
C3 Fe1 C8 C9 -87.2(5)
C2 Fe1 C8 C9 -53.3(6)
C6 Fe1 C8 C9 81.8(3)
C1 Fe1 C8 C9 175.3(19)
C7 Fe1 C8 C9 119.2(5)
C4 Fe1 C8 C9 -131.7(4)
C10 Fe1 C8 C9 37.8(3)
C7 C8 C9 C10 -0.4(6)
Fe1 C8 C9 C10 -60.0(4)
C7 C8 C9 Fe1 59.6(4)
C5 Fe1 C9 C8 56(2)
C3 Fe1 C9 C8 108.0(4)
C2 Fe1 C9 C8 150.7(4)
C6 Fe1 C9 C8 -81.7(3)
C1 Fe1 C9 C8 -178.7(5)
C7 Fe1 C9 C8 -37.6(3)
C4 Fe1 C9 C8 69.0(5)
C10 Fe1 C9 C8 -119.4(5)
C5 Fe1 C9 C10 175.4(19)
C3 Fe1 C9 C10 -132.6(4)
C2 Fe1 C9 C10 -89.9(4)
C6 Fe1 C9 C10 37.7(3)
C1 Fe1 C9 C10 -59.4(6)
C7 Fe1 C9 C10 81.8(3)
C8 Fe1 C9 C10 119.4(5)
C4 Fe1 C9 C10 -171.6(4)
C7 C6 C10 C9 -2.0(6)
Fe1 C6 C10 C9 57.9(3)
C7 C6 C10 C11 -173.5(4)
Fe1 C6 C10 C11 -113.6(4)
C7 C6 C10 Fe1 -59.9(4)
C8 C9 C10 C6 1.5(6)
Fe1 C9 C10 C6 -57.9(3)
C8 C9 C10 C11 172.5(5)
Fe1 C9 C10 C11 113.1(5)
C8 C9 C10 Fe1 59.4(4)
C5 Fe1 C10 C6 -59.3(6)
C3 Fe1 C10 C6 -174.3(4)
C2 Fe1 C10 C6 -134.0(4)
C1 Fe1 C10 C6 -92.0(4)
C7 Fe1 C10 C6 38.0(3)
C8 Fe1 C10 C6 81.7(3)
C9 Fe1 C10 C6 119.3(4)
C4 Fe1 C10 C6 158.0(16)
C5 Fe1 C10 C9 -178.6(6)
C3 Fe1 C10 C9 66.4(5)
C2 Fe1 C10 C9 106.7(4)
C6 Fe1 C10 C9 -119.3(4)
C1 Fe1 C10 C9 148.7(4)
C7 Fe1 C10 C9 -81.2(3)
C8 Fe1 C10 C9 -37.6(3)
C4 Fe1 C10 C9 38.7(17)
C5 Fe1 C10 C11 58.3(7)
C3 Fe1 C10 C11 -56.7(5)
C2 Fe1 C10 C11 -16.3(5)
C6 Fe1 C10 C11 117.6(5)
C1 Fe1 C10 C11 25.7(5)
C7 Fe1 C10 C11 155.7(5)
C8 Fe1 C10 C11 -160.6(4)
C9 Fe1 C10 C11 -123.1(5)
C4 Fe1 C10 C11 -84.3(17)
C6 C10 C11 C12 -178.5(5)
C9 C10 C11 C12 11.9(9)
Fe1 C10 C11 C12 98.0(6)
C10 C11 C12 N1 6.9(8)
C10 C11 C12 C13 -168.3(4)
C14 N1 C12 C11 56.6(7)
C14 N1 C12 C13 -127.6(4)
Zn1 O2 C13 O1 12.8(6)
Zn1 O2 C13 C12 -169.3(3)
C11 C12 C13 O1 174.9(5)
N1 C12 C13 O1 -1.0(6)
C11 C12 C13 O2 -3.2(7)
N1 C12 C13 O2 -179.1(4)
C12 N1 C14 O3 -13.5(7)
C12 N1 C14 C15 167.6(4)
O3 C14 C15 C20 -169.9(5)
N1 C14 C15 C20 9.0(7)
O3 C14 C15 C16 11.4(7)
N1 C14 C15 C16 -169.7(4)
C20 C15 C16 C17 -1.7(8)
C14 C15 C16 C17 177.0(5)
C15 C16 C17 C18 2.3(9)
C16 C17 C18 C19 -1.8(10)
C17 C18 C19 C20 0.8(10)
C16 C15 C20 C19 0.7(8)
C14 C15 C20 C19 -178.0(5)
C18 C19 C20 C15 -0.2(9)
C22 Fe2 C21 C25 120.3(8)
C23 Fe2 C21 C25 79.2(5)
C28 Fe2 C21 C25 152.8(12)
C26 Fe2 C21 C25 -79.0(5)
C27 Fe2 C21 C25 -40.3(8)
C24 Fe2 C21 C25 36.8(4)
C29 Fe2 C21 C25 -165.4(4)
C30 Fe2 C21 C25 -123.4(5)
C23 Fe2 C21 C22 -41.0(5)
C28 Fe2 C21 C22 32.5(17)
C26 Fe2 C21 C22 160.7(5)
C27 Fe2 C21 C22 -160.5(6)
C24 Fe2 C21 C22 -83.5(6)
C29 Fe2 C21 C22 74.3(6)
C30 Fe2 C21 C22 116.3(5)
C25 Fe2 C21 C22 -120.3(8)
C25 C21 C22 C23 0.7(9)
Fe2 C21 C22 C23 61.5(5)
C25 C21 C22 Fe2 -60.8(6)
C23 Fe2 C22 C21 114.8(7)
C28 Fe2 C22 C21 -172.2(4)
C26 Fe2 C22 C21 -42.9(9)
C27 Fe2 C22 C21 142.9(11)
C24 Fe2 C22 C21 78.0(5)
C29 Fe2 C22 C21 -129.1(5)
C30 Fe2 C22 C21 -84.0(5)
C25 Fe2 C22 C21 35.8(5)
C21 Fe2 C22 C23 -114.8(7)
C28 Fe2 C22 C23 73.0(5)
C26 Fe2 C22 C23 -157.7(5)
C27 Fe2 C22 C23 28.1(14)
C24 Fe2 C22 C23 -36.8(4)
C29 Fe2 C22 C23 116.1(5)
C30 Fe2 C22 C23 161.2(4)
C25 Fe2 C22 C23 -79.0(5)
C21 C22 C23 C24 -0.9(9)
Fe2 C22 C23 C24 60.9(5)
C21 C22 C23 Fe2 -61.8(5)
C22 Fe2 C23 C24 -118.0(7)
C21 Fe2 C23 C24 -78.3(5)
C28 Fe2 C23 C24 113.1(5)
C26 Fe2 C23 C24 34.9(11)
C27 Fe2 C23 C24 70.8(5)
C29 Fe2 C23 C24 155.8(4)
C30 Fe2 C23 C24 -167.0(6)
C25 Fe2 C23 C24 -36.2(5)
C21 Fe2 C23 C22 39.7(5)
C28 Fe2 C23 C22 -128.9(6)
C26 Fe2 C23 C22 153.0(8)
C27 Fe2 C23 C22 -171.2(5)
C24 Fe2 C23 C22 118.0(7)
C29 Fe2 C23 C22 -86.2(6)
C30 Fe2 C23 C22 -49.0(10)
C25 Fe2 C23 C22 81.9(6)
C22 C23 C24 C25 0.8(8)
Fe2 C23 C24 C25 60.0(5)
C22 C23 C24 Fe2 -59.2(5)
C22 Fe2 C24 C23 39.7(6)
C21 Fe2 C24 C23 84.0(6)
C28 Fe2 C24 C23 -84.4(6)
C26 Fe2 C24 C23 -166.0(5)
C27 Fe2 C24 C23 -125.6(5)
C29 Fe2 C24 C23 -54.1(8)
C30 Fe2 C24 C23 165.4(7)
C25 Fe2 C24 C23 120.6(7)
C22 Fe2 C24 C25 -81.0(6)
C21 Fe2 C24 C25 -36.6(5)
C23 Fe2 C24 C25 -120.6(7)
C28 Fe2 C24 C25 155.0(5)
C26 Fe2 C24 C25 73.3(5)
C27 Fe2 C24 C25 113.7(5)
C29 Fe2 C24 C25 -174.8(5)
C30 Fe2 C24 C25 44.7(10)
C22 C21 C25 C24 -0.2(9)
Fe2 C21 C25 C24 -59.5(5)
C22 C21 C25 Fe2 59.3(6)
C23 C24 C25 C21 -0.4(8)
Fe2 C24 C25 C21 59.0(5)
C23 C24 C25 Fe2 -59.4(5)
C22 Fe2 C25 C21 -37.6(6)
C23 Fe2 C25 C21 -83.5(6)
C28 Fe2 C25 C21 -169.4(6)
C26 Fe2 C25 C21 116.9(6)
C27 Fe2 C25 C21 159.3(5)
C24 Fe2 C25 C21 -119.7(8)
C29 Fe2 C25 C21 51.2(14)
C30 Fe2 C25 C21 76.7(6)
C22 Fe2 C25 C24 82.1(6)
C21 Fe2 C25 C24 119.7(8)
C23 Fe2 C25 C24 36.2(5)
C28 Fe2 C25 C24 -49.7(8)
C26 Fe2 C25 C24 -123.5(4)
C27 Fe2 C25 C24 -81.1(5)
C29 Fe2 C25 C24 170.8(9)
C30 Fe2 C25 C24 -163.7(4)
C22 Fe2 C26 C27 -177.6(6)
C21 Fe2 C26 C27 151.9(4)
C23 Fe2 C26 C27 48.3(9)
C28 Fe2 C26 C27 -37.6(3)
C24 Fe2 C26 C27 73.7(4)
C29 Fe2 C26 C27 -81.4(3)
C30 Fe2 C26 C27 -119.8(4)
C25 Fe2 C26 C27 112.3(4)
C22 Fe2 C26 C30 -57.8(7)
C21 Fe2 C26 C30 -88.2(4)
C23 Fe2 C26 C30 168.1(7)
C28 Fe2 C26 C30 82.3(3)
C27 Fe2 C26 C30 119.8(4)
C24 Fe2 C26 C30 -166.5(3)
C29 Fe2 C26 C30 38.5(3)
C25 Fe2 C26 C30 -127.8(3)
C30 C26 C27 C28 -0.6(6)
Fe2 C26 C27 C28 59.2(4)
C30 C26 C27 Fe2 -59.8(3)
C22 Fe2 C27 C28 57.1(11)
C21 Fe2 C27 C28 -176.1(5)
C23 Fe2 C27 C28 79.3(4)
C26 Fe2 C27 C28 -119.1(4)
C24 Fe2 C27 C28 117.2(3)
C29 Fe2 C27 C28 -37.3(3)
C30 Fe2 C27 C28 -81.6(3)
C25 Fe2 C27 C28 157.1(3)
C22 Fe2 C27 C26 176.2(10)
C21 Fe2 C27 C26 -57.0(6)
C23 Fe2 C27 C26 -161.5(4)
C28 Fe2 C27 C26 119.1(4)
C24 Fe2 C27 C26 -123.7(3)
C29 Fe2 C27 C26 81.9(3)
C30 Fe2 C27 C26 37.6(3)
C25 Fe2 C27 C26 -83.8(4)
C26 C27 C28 C29 0.4(6)
Fe2 C27 C28 C29 59.4(4)
C26 C27 C28 Fe2 -59.1(4)
C22 Fe2 C28 C27 -162.8(5)
C21 Fe2 C28 C27 170.2(14)
C23 Fe2 C28 C27 -120.3(4)
C26 Fe2 C28 C27 37.8(3)
C24 Fe2 C28 C27 -79.0(4)
C29 Fe2 C28 C27 120.1(4)
C30 Fe2 C28 C27 82.1(3)
C25 Fe2 C28 C27 -45.9(7)
C22 Fe2 C28 C29 77.1(5)
C21 Fe2 C28 C29 50.1(16)
C23 Fe2 C28 C29 119.6(4)
C26 Fe2 C28 C29 -82.3(3)
C27 Fe2 C28 C29 -120.1(4)
C24 Fe2 C28 C29 160.9(3)
C30 Fe2 C28 C29 -38.0(3)
C25 Fe2 C28 C29 -166.0(5)
C27 C28 C29 C30 0.0(6)
Fe2 C28 C29 C30 59.4(3)
C27 C28 C29 Fe2 -59.4(4)
C22 Fe2 C29 C28 -126.0(5)
C21 Fe2 C29 C28 -168.5(5)
C23 Fe2 C29 C28 -80.1(5)
C26 Fe2 C29 C28 80.9(4)
C27 Fe2 C29 C28 37.1(3)
C24 Fe2 C29 C28 -42.6(7)
C30 Fe2 C29 C28 119.3(4)
C25 Fe2 C29 C28 151.0(11)
C22 Fe2 C29 C30 114.7(5)
C21 Fe2 C29 C30 72.3(5)
C23 Fe2 C29 C30 160.6(4)
C28 Fe2 C29 C30 -119.3(4)
C26 Fe2 C29 C30 -38.4(3)
C27 Fe2 C29 C30 -82.2(3)
C24 Fe2 C29 C30 -161.9(5)
C25 Fe2 C29 C30 31.7(12)
C27 C26 C30 C29 0.6(6)
Fe2 C26 C30 C29 -58.9(3)
C27 C26 C30 C31 176.8(5)
Fe2 C26 C30 C31 117.3(5)
C27 C26 C30 Fe2 59.5(4)
C28 C29 C30 C26 -0.4(6)
Fe2 C29 C30 C26 58.7(3)
C28 C29 C30 C31 -177.0(4)
Fe2 C29 C30 C31 -118.0(4)
C28 C29 C30 Fe2 -59.1(4)
C22 Fe2 C30 C26 154.9(5)
C21 Fe2 C30 C26 111.3(5)
C23 Fe2 C30 C26 -168.4(8)
C28 Fe2 C30 C26 -80.7(3)
C27 Fe2 C30 C26 -37.3(3)
C24 Fe2 C30 C26 37.6(8)
C29 Fe2 C30 C26 -118.3(4)
C25 Fe2 C30 C26 70.8(4)
C22 Fe2 C30 C29 -86.8(5)
C21 Fe2 C30 C29 -130.5(4)
C23 Fe2 C30 C29 -50.1(9)
C28 Fe2 C30 C29 37.5(3)
C26 Fe2 C30 C29 118.3(4)
C27 Fe2 C30 C29 81.0(3)
C24 Fe2 C30 C29 155.8(7)
C25 Fe2 C30 C29 -170.9(4)
C22 Fe2 C30 C31 28.6(6)
C21 Fe2 C30 C31 -15.0(6)
C23 Fe2 C30 C31 65.3(9)
C28 Fe2 C30 C31 153.0(5)
C26 Fe2 C30 C31 -126.3(5)
C27 Fe2 C30 C31 -163.6(4)
C24 Fe2 C30 C31 -88.7(8)
C29 Fe2 C30 C31 115.4(5)
C25 Fe2 C30 C31 -55.4(5)
C26 C30 C31 C32 16.6(8)
C29 C30 C31 C32 -167.7(5)
Fe2 C30 C31 C32 107.2(5)
C30 C31 C32 N2 1.3(8)
C30 C31 C32 C33 -176.0(4)
C34 N2 C32 C31 60.2(6)
C34 N2 C32 C33 -122.3(4)
Zn1 O4 C33 O5 6.0(6)
Zn1 O4 C33 C32 -175.2(3)
C31 C32 C33 O5 167.1(4)
N2 C32 C33 O5 -10.5(6)
C31 C32 C33 O4 -11.8(6)
N2 C32 C33 O4 170.7(4)
C32 N2 C34 O6 -4.2(7)
C32 N2 C34 C35 179.0(4)
O6 C34 C35 C36 15.4(7)
N2 C34 C35 C36 -167.8(5)
O6 C34 C35 C40 -161.5(5)
N2 C34 C35 C40 15.3(7)
C40 C35 C36 C37 -0.5(8)
C34 C35 C36 C37 -177.5(5)
C35 C36 C37 C38 1.3(9)
C36 C37 C38 C39 -1.0(10)
C37 C38 C39 C40 0.0(9)
C36 C35 C40 C39 -0.5(8)
C34 C35 C40 C39 176.3(5)
C38 C39 C40 C35 0.8(9)
C52 N4 C41 C42 1.1(8)
Zn1 N4 C41 C42 -180.0(4)
N4 C41 C42 C43 -1.7(9)
C41 C42 C43 C44 1.8(9)
C42 C43 C44 C52 -1.3(7)
C42 C43 C44 C45 178.4(5)
C52 C44 C45 C46 -0.8(7)
C43 C44 C45 C46 179.5(5)
C44 C45 C46 C47 0.7(8)
C45 C46 C47 C48 177.4(5)
C45 C46 C47 C51 -0.6(8)
C51 C47 C48 C49 -0.2(8)
C46 C47 C48 C49 -178.2(5)
C47 C48 C49 C50 -0.5(8)
C51 N3 C50 C49 -0.2(7)
Zn1 N3 C50 C49 179.0(4)
C48 C49 C50 N3 0.7(8)
C50 N3 C51 C47 -0.6(7)
Zn1 N3 C51 C47 -179.9(3)
C50 N3 C51 C52 177.8(4)
Zn1 N3 C51 C52 -1.5(5)
C48 C47 C51 N3 0.7(7)
C46 C47 C51 N3 178.9(4)
C48 C47 C51 C52 -177.6(4)
C46 C47 C51 C52 0.6(7)
C41 N4 C52 C44 -0.6(7)
Zn1 N4 C52 C44 -179.7(4)
C41 N4 C52 C51 179.5(4)
Zn1 N4 C52 C51 0.5(5)
C45 C44 C52 N4 -179.0(4)
C43 C44 C52 N4 0.7(7)
C45 C44 C52 C51 0.8(7)
C43 C44 C52 C51 -179.5(4)
N3 C51 C52 N4 0.8(6)
C47 C51 C52 N4 179.2(4)
N3 C51 C52 C44 -179.1(4)
C47 C51 C52 C44 -0.7(7)
